data_7719268
loop_
_publ_author_name
'Nafisa, ?'
'Mahiya, Kuldeep'
'Rana, Lata'

_publ_section_title
;
 Hydrazone-based dioxidomolybdenum(VI) complexes: catalytic oxidation of
 omeprazole sulfide.
;
_journal_issue 34
_journal_name_full 'Dalton transactions (Cambridge, England : 2003)'
_journal_page_first 12919
_journal_page_last 12932
_journal_paper_doi 10.1039/d5dt01503k
_journal_volume 54
_journal_year 2025
_chemical_formula_moiety 'C13 H12 Mo N4 O6'
_chemical_formula_sum 'C13 H12 Mo N4 O6'
_chemical_formula_weight 416.21
_space_group_crystal_system orthorhombic
_space_group_IT_number 19
_space_group_name_Hall 'P 2ac 2ab'
_space_group_name_H-M_alt 'P 21 21 21'
_atom_sites_solution_hydrogens mixed
_atom_sites_solution_primary dual
_audit_creation_date 2025-01-17
_audit_creation_method
;
Olex2 1.5
(compiled 2024.02.16 svn.r378c4104 for OlexSys, GUI svn.r6928)
;
_audit_update_record
;
2025-06-21 deposited with the CCDC.	2025-08-01 downloaded from the CCDC.
;
_cell_angle_alpha 90
_cell_angle_beta 90
_cell_angle_gamma 90
_cell_formula_units_Z 4
_cell_length_a 8.35850(10)
_cell_length_b 11.70260(10)
_cell_length_c 15.25080(10)
_cell_measurement_reflns_used 13525
_cell_measurement_temperature 293
_cell_measurement_theta_max 67.9300
_cell_measurement_theta_min 2.9050
_cell_volume 1491.78(2)
_computing_cell_refinement 'CrysAlisPro 1.171.42.90a (Rigaku OD, 2023)'
_computing_data_collection 'CrysAlisPro 1.171.42.90a (Rigaku OD, 2023)'
_computing_data_reduction 'CrysAlisPro 1.171.42.90a (Rigaku OD, 2023)'
_computing_molecular_graphics 'Olex2 1.5 (Dolomanov et al., 2009)'
_computing_publication_material 'Olex2 1.5 (Dolomanov et al., 2009)'
_computing_structure_refinement 'SHELXL 2019/3 (Sheldrick, 2015)'
_computing_structure_solution 'SHELXT 2018/2 (Sheldrick, 2018)'
_diffrn_ambient_temperature 293
_diffrn_detector 'Hybrid Pixel Array Detector'
_diffrn_detector_area_resol_mean 10.0000
_diffrn_detector_type HyPix3000
_diffrn_measured_fraction_theta_full 0.999
_diffrn_measured_fraction_theta_max 0.997
_diffrn_measurement_details
;
List of Runs (angles in degrees, time in seconds):

  # Type    Start    End  Width  t~exp~   \w     \q     \k     \f   Frames
#--------------------------------------------------------------------------
  1  \w     14.00 110.00   0.50    0.20    --   40.83  77.00  60.00  192
  2  \w     14.00 110.00   0.50    0.20    --   40.83  77.00   0.00  192
  3  \w     21.00 108.00   0.50    0.20    --   40.83  54.00 -30.00  174
  4  \w     18.00 109.00   0.50    0.20    --   40.83  65.00-120.00  182
  5  \w     14.00 110.00   0.50    0.20    --   40.83  77.00 -90.00  192
  6  \w     16.00 114.00   0.50    0.20    --   40.83  18.00-106.00  196
  7  \w     69.00 103.00   0.50    0.58    --   96.04  77.00 -90.00   68
  8  \w     72.00 164.00   0.50    0.58    --   96.04  68.00-120.00  184
  9  \w     74.00 163.00   0.50    0.58    --   96.04  59.00 -30.00  178
 10  \w     74.00 163.00   0.50    0.58    --   96.04  59.00   0.00  178
 11  \w     74.00 163.00   0.50    0.58    --   96.04  59.00  30.00  178
 12  \w     74.00 163.00   0.50    0.58    --   96.04  59.00  60.00  178
 13  \w     72.00 164.00   0.50    0.58    --   96.04  68.00  90.00  184
 14  \w     72.00 164.00   0.50    0.58    --   96.04  68.00 120.00  184
 15  \w     72.00 164.00   0.50    0.58    --   96.04  68.00 150.00  184
 16  \w     79.00 162.00   0.50    0.58    --   96.04  42.00 -60.00  166
 17  \w     71.00 169.00   0.50    0.58    --   96.04  18.00-106.00  196
 18  \w     82.00 164.00   0.50    0.58    --   96.04  33.00-150.00  164
 19  \w    -32.00  26.00   0.50    0.20    --   40.83 -18.00  85.00  116
 20  \w    -25.00  48.00   0.50    0.20    --   40.83 -43.00 150.00  146
 21  \w    -31.00  28.00   0.50    0.20    --   40.83 -21.00-180.00  118
 22  \w     90.00 162.00   0.50    0.58    --   96.04 132.00 109.00  144
 23  \w    103.00 164.00   0.50    0.58    --   96.04 108.00  32.00  122
 24  \w     29.00  57.00   0.50    0.58    --   96.04 -50.00 -60.00   56
 25  \w     28.00  68.00   0.50    0.58    --   96.04 -59.00 -90.00   80
 26  \w     28.00  68.00   0.50    0.58    --   96.04 -59.00-180.00   80
 27  \w     29.00  57.00   0.50    0.58    --   96.04 -50.00-150.00   56
 28  \w     29.00  57.00   0.50    0.58    --   96.04 -50.00 -30.00   56
 29  \w     29.00  57.00   0.50    0.58    --   96.04 -50.00   0.00   56
 30  \w     28.00  68.00   0.50    0.58    --   96.04 -59.00  90.00   80
 31  \w     29.00  57.00   0.50    0.58    --   96.04 -50.00 150.00   56
 32  \w     38.00 117.00   0.50    0.58    --   96.04-132.00  39.00  158
 33  \w     32.00 110.00   0.50    0.58    --   96.04-117.00 120.00  156
 34  \w     28.00 109.00   0.50    0.58    --   96.04-108.00 -64.00  162
 35  \w     23.00 106.00   0.50    0.58    --   96.04 -96.00-180.00  166
 36  \w     21.00  79.00   0.50    0.20    --   40.83-108.00 -64.00  116
 37  \w    -83.00 -15.00   0.50    0.58    --  -82.50 108.00  32.00  136
 38  \w    -97.00 -19.00   0.50    0.20    --  -40.83 138.00 -74.00  156
 39  \w    -96.00 -19.00   0.50    0.58    --  -82.50 138.00 -74.00  154
 40  \w    -79.00   1.00   0.50    0.20    --  -40.83 108.00  32.00  160
 41  \w    -47.00 -15.00   0.50    0.58    --  -82.50  42.00   0.00   64
 42  \w    -26.00  32.00   0.50    0.20    --  -40.83  18.00-106.00  116
 43  \w    -28.00  31.00   0.50    0.20    --  -40.83  21.00  60.00  118
 44  \w   -114.00 -17.00   0.50    0.20    --  -40.83 -18.00  85.00  194
 45  \w   -108.00 -17.00   0.50    0.20    --  -40.83 -65.00  30.00  182
 46  \w   -109.00 -14.00   0.50    0.20    --  -40.83 -77.00 120.00  190
 47  \w   -155.00 -59.00   0.50    0.58    --  -82.50 -18.00  85.00  192
 48  \w   -150.00 -82.00   0.50    0.58    --  -82.50-108.00 -64.00  136
 49  \w   -150.00 -64.00   0.50    0.58    --  -82.50-138.00-136.00  172
 50  \w   -148.00 -68.00   0.50    0.58    --  -82.50-132.00  39.00  160
;
_diffrn_measurement_device 'four-circle diffractometer'
_diffrn_measurement_device_type 'XtaLAB Synergy, Dualflex, HyPix3000'
_diffrn_measurement_method '\w scans'
_diffrn_orient_matrix_type 'CrysAlisPro convention (1999,Acta A55,543-557)'
_diffrn_orient_matrix_UB_11 -0.0428937000
_diffrn_orient_matrix_UB_12 0.1231265000
_diffrn_orient_matrix_UB_13 -0.0268887000
_diffrn_orient_matrix_UB_21 0.0077969000
_diffrn_orient_matrix_UB_22 -0.0348052000
_diffrn_orient_matrix_UB_23 -0.0973379000
_diffrn_orient_matrix_UB_31 -0.1790781000
_diffrn_orient_matrix_UB_32 -0.0310088000
_diffrn_orient_matrix_UB_33 0.0021656000
_diffrn_radiation_monochromator mirror
_diffrn_radiation_probe x-ray
_diffrn_radiation_type 'Cu K\a'
_diffrn_radiation_wavelength 1.54184
_diffrn_reflns_av_R_equivalents 0.0420
_diffrn_reflns_av_unetI/netI 0.0229
_diffrn_reflns_Laue_measured_fraction_full 0.999
_diffrn_reflns_Laue_measured_fraction_max 0.997
_diffrn_reflns_limit_h_max 8
_diffrn_reflns_limit_h_min -10
_diffrn_reflns_limit_k_max 14
_diffrn_reflns_limit_k_min -14
_diffrn_reflns_limit_l_max 18
_diffrn_reflns_limit_l_min -18
_diffrn_reflns_number 20082
_diffrn_reflns_point_group_measured_fraction_full 0.996
_diffrn_reflns_point_group_measured_fraction_max 0.992
_diffrn_reflns_theta_full 67.684
_diffrn_reflns_theta_max 68.097
_diffrn_reflns_theta_min 4.763
_diffrn_source 'micro-focus sealed X-ray tube'
_diffrn_source_type 'PhotonJet (Cu) X-ray Source'
_exptl_absorpt_coefficient_mu 7.586
_exptl_absorpt_correction_T_max 1.00000
_exptl_absorpt_correction_T_min 0.36402
_exptl_absorpt_correction_type multi-scan
_exptl_absorpt_process_details
;
CrysAlisPro 1.171.42.90a (Rigaku Oxford Diffraction, 2023)
Empirical absorption correction using spherical harmonics,
implemented in SCALE3 ABSPACK scaling algorithm.
;
_exptl_crystal_colour 'clear reddish orange'
_exptl_crystal_colour_lustre clear
_exptl_crystal_colour_modifier reddish
_exptl_crystal_colour_primary orange
_exptl_crystal_density_diffrn 1.853
_exptl_crystal_description plate
_exptl_crystal_F_000 832
_exptl_crystal_size_max 0.21
_exptl_crystal_size_mid 0.13
_exptl_crystal_size_min 0.12
_refine_diff_density_max 0.256
_refine_diff_density_min -0.514
_refine_diff_density_rms 0.061
_refine_ls_abs_structure_details
;
 Flack x determined using 1062 quotients [(I+)-(I-)]/[(I+)+(I-)]
 (Parsons, Flack and Wagner, Acta Cryst. B69 (2013) 249-259).
;
_refine_ls_abs_structure_Flack -0.018(6)
_refine_ls_extinction_method none
_refine_ls_goodness_of_fit_ref 1.056
_refine_ls_hydrogen_treatment mixed
_refine_ls_matrix_type full
_refine_ls_number_parameters 224
_refine_ls_number_reflns 2700
_refine_ls_number_restraints 2
_refine_ls_restrained_S_all 1.056
_refine_ls_R_factor_all 0.0236
_refine_ls_R_factor_gt 0.0229
_refine_ls_shift/su_max 0.000
_refine_ls_shift/su_mean 0.000
_refine_ls_structure_factor_coef Fsqd
_refine_ls_weighting_details 'w=1/[\s^2^(Fo^2^)+(0.0383P)^2^+0.2664P] where P=(Fo^2^+2Fc^2^)/3'
_refine_ls_weighting_scheme calc
_refine_ls_wR_factor_gt 0.0602
_refine_ls_wR_factor_ref 0.0607
_reflns_Friedel_coverage 0.713
_reflns_Friedel_fraction_full 0.990
_reflns_Friedel_fraction_max 0.985
_reflns_number_gt 2623
_reflns_number_total 2700
_reflns_threshold_expression 'I > 2\s(I)'
_cod_data_source_file d5dt01503k2.cif
_cod_data_source_block OC
_cod_depositor_comments 'Adding full bibliography for 7719267--7719270.cif.'
_cod_database_code 7719268
_shelx_shelxl_version_number 2019/3
_shelx_space_group_comment
;
The symmetry employed for this shelxl refinement is uniquely defined
by the following loop, which should always be used as a source of
symmetry information in preference to the above space-group names.
They are only intended as comments.
;
_shelx_estimated_absorpt_t_max 0.463
_shelx_estimated_absorpt_t_min 0.299
_olex2_refinement_description
;
1. Fixed Uiso
 At 1.2 times of:
  All C(H) groups
 At 1.5 times of:
  All C(H,H,H) groups, All O(H,H) groups
2. Restrained distances
 O5-H5B = O5-H5A
 0.85 with sigma of 0.02
3.a Aromatic/amide H refined with riding coordinates:
 C1(H1), C2(H2), C3(H3), C6(H6), C10(H10), C11(H11), C12(H12)
3.b Idealised Me refined as rotating group:
 C13(H13A,H13B,H13C)
;
_olex2_submission_special_instructions 'No special instructions were received'
_oxdiff_exptl_absorpt_empirical_details
;
Empirical correction (ABSPACK) includes:
- Absorption correction using spherical harmonics
- Frame scaling
;
_oxdiff_exptl_absorpt_empirical_full_max 1.902
_oxdiff_exptl_absorpt_empirical_full_min 0.658

loop_
_space_group_symop_operation_xyz
'x, y, z'
'-x+1/2, -y, z+1/2'
'-x, y+1/2, -z+1/2'
'x+1/2, -y+1/2, -z'

loop_
_atom_site_label
_atom_site_type_symbol
_atom_site_fract_x
_atom_site_fract_y
_atom_site_fract_z
_atom_site_U_iso_or_equiv
_atom_site_adp_type
_atom_site_occupancy
_atom_site_site_symmetry_order
_atom_site_calc_flag
_atom_site_refinement_flags_posn
_atom_site_refinement_flags_adp
_atom_site_refinement_flags_occupancy
_atom_site_disorder_assembly
_atom_site_disorder_group
Mo1 Mo 0.49291(4) 0.45871(2) 0.38698(2) 0.03005(12) Uani 1 1 d . . . . .
O1 O 0.2967(4) 0.4888(2) 0.3122(2) 0.0350(7) Uani 1 1 d . . . . .
O2 O 0.7171(4) 0.4804(2) 0.4097(2) 0.0400(7) Uani 1 1 d . . . . .
O3 O 0.4240(4) 0.5155(3) 0.4808(2) 0.0515(9) Uani 1 1 d . . . . .
O4 O 0.4579(4) 0.3170(2) 0.3949(2) 0.0448(8) Uani 1 1 d . . . . .
O5 O 0.5993(4) 0.4099(2) 0.2505(2) 0.0359(7) Uani 1 1 d D . . . .
H5A H 0.633(7) 0.343(3) 0.245(4) 0.054 Uiso 1 1 d D U . . .
H5B H 0.683(5) 0.445(4) 0.230(4) 0.054 Uiso 1 1 d D U . . .
O6 O 0.9700(4) 0.4522(3) 0.5049(2) 0.0448(7) Uani 1 1 d . . . . .
N1 N 0.5189(4) 0.6311(3) 0.32381(18) 0.0279(6) Uani 1 1 d . . . . .
N2 N 0.3852(4) 0.6699(3) 0.2780(2) 0.0303(7) Uani 1 1 d . . . . .
N3 N 0.1139(5) 0.7042(3) 0.1794(2) 0.0404(9) Uani 1 1 d . . . . .
N4 N -0.1336(4) 0.5428(3) 0.1884(2) 0.0369(8) Uani 1 1 d . . . . .
C1 C 0.0025(5) 0.5302(3) 0.2333(2) 0.0322(8) Uani 1 1 d . . . . .
H1 H 0.014710 0.466419 0.269017 0.039 Uiso 1 1 calc R U . . .
C2 C -0.1435(6) 0.6356(4) 0.1378(3) 0.0425(11) Uani 1 1 d . . . . .
H2 H -0.234771 0.646957 0.103969 0.051 Uiso 1 1 calc R U . . .
C3 C -0.0209(6) 0.7158(4) 0.1343(3) 0.0435(10) Uani 1 1 d . . . . .
H3 H -0.033858 0.779978 0.099011 0.052 Uiso 1 1 calc R U . . .
C4 C 0.1259(5) 0.6088(3) 0.2285(3) 0.0292(8) Uani 1 1 d . . . . .
C5 C 0.2784(5) 0.5903(3) 0.2759(3) 0.0295(8) Uani 1 1 d . . . . .
C6 C 0.6380(5) 0.7012(3) 0.3296(3) 0.0298(8) Uani 1 1 d . . . . .
H6 H 0.629460 0.771411 0.301460 0.036 Uiso 1 1 calc R U . . .
C7 C 0.7837(5) 0.6770(3) 0.3773(3) 0.0298(8) Uani 1 1 d . . . . .
C8 C 0.8138(5) 0.5716(3) 0.4175(3) 0.0291(8) Uani 1 1 d . . . . .
C9 C 0.9545(5) 0.5562(3) 0.4666(2) 0.0308(9) Uani 1 1 d . . . . .
C10 C 1.0668(5) 0.6434(4) 0.4708(3) 0.0372(10) Uani 1 1 d . . . . .
H10 H 1.161437 0.632540 0.501778 0.045 Uiso 1 1 calc R U . . .
C11 C 1.0380(5) 0.7478(4) 0.4284(3) 0.0384(10) Uani 1 1 d . . . . .
H11 H 1.114000 0.805737 0.430976 0.046 Uiso 1 1 calc R U . . .
C12 C 0.8980(5) 0.7647(3) 0.3832(3) 0.0337(9) Uani 1 1 d . . . . .
H12 H 0.878728 0.834609 0.356262 0.040 Uiso 1 1 calc R U . . .
C13 C 1.0903(6) 0.4387(5) 0.5692(3) 0.0510(12) Uani 1 1 d . . . . .
H13A H 1.193567 0.441641 0.541694 0.076 Uiso 1 1 calc R U . . .
H13B H 1.077187 0.366277 0.597851 0.076 Uiso 1 1 calc R U . . .
H13C H 1.081921 0.498991 0.611591 0.076 Uiso 1 1 calc R U . . .

loop_
_atom_site_aniso_label
_atom_site_aniso_U_11
_atom_site_aniso_U_22
_atom_site_aniso_U_33
_atom_site_aniso_U_23
_atom_site_aniso_U_13
_atom_site_aniso_U_12
Mo1 0.02461(19) 0.02485(16) 0.04068(18) 0.00406(10) -0.00262(18) -0.00188(14)
O1 0.0254(16) 0.0272(13) 0.0526(17) 0.0053(13) -0.0036(13) -0.0015(12)
O2 0.0320(16) 0.0284(14) 0.0594(18) 0.0050(13) -0.0167(15) -0.0044(12)
O3 0.055(2) 0.0511(19) 0.0486(17) 0.0004(15) 0.0041(16) -0.0016(16)
O4 0.0369(18) 0.0292(14) 0.0683(19) 0.0088(14) -0.0040(16) -0.0027(12)
O5 0.0277(17) 0.0289(14) 0.0512(17) -0.0044(13) 0.0064(14) -0.0016(12)
O6 0.0400(18) 0.0389(15) 0.0554(17) 0.0070(13) -0.0192(15) -0.0024(15)
N1 0.0218(17) 0.0266(13) 0.0353(14) 0.0005(11) -0.0027(15) -0.0009(15)
N2 0.0223(19) 0.0310(16) 0.0374(16) 0.0012(14) -0.0027(14) 0.0004(14)
N3 0.033(2) 0.0379(19) 0.050(2) 0.0067(18) -0.0052(17) -0.0017(16)
N4 0.0253(19) 0.0399(18) 0.0454(19) -0.0044(18) -0.0024(15) 0.0020(16)
C1 0.026(2) 0.0320(18) 0.0388(17) -0.0020(14) 0.001(2) 0.001(2)
C2 0.028(2) 0.052(3) 0.047(2) 0.000(2) -0.0114(19) 0.003(2)
C3 0.035(3) 0.045(2) 0.051(2) 0.0108(18) -0.008(2) 0.004(2)
C4 0.022(2) 0.0312(19) 0.0347(18) -0.0018(17) 0.0009(16) 0.0017(17)
C5 0.022(2) 0.0294(19) 0.0370(19) -0.0020(16) 0.0021(17) 0.0014(16)
C6 0.024(2) 0.0258(17) 0.0399(19) -0.0009(17) 0.0027(17) -0.0013(16)
C7 0.024(2) 0.0309(19) 0.0344(18) -0.0037(16) 0.0004(17) 0.0000(16)
C8 0.024(2) 0.0297(18) 0.0341(18) -0.0050(16) 0.0008(17) -0.0016(15)
C9 0.029(2) 0.0297(19) 0.0338(17) -0.0032(15) -0.0020(16) 0.0002(16)
C10 0.027(2) 0.040(2) 0.044(2) -0.0038(19) -0.0072(19) -0.0004(17)
C11 0.026(2) 0.035(2) 0.054(2) -0.0058(19) 0.000(2) -0.0080(17)
C12 0.027(2) 0.0280(19) 0.046(2) -0.0013(18) -0.002(2) -0.0041(16)
C13 0.042(3) 0.058(3) 0.052(3) 0.017(2) -0.019(2) -0.011(2)

loop_
_atom_type_symbol
_atom_type_description
_atom_type_scat_dispersion_real
_atom_type_scat_dispersion_imag
_atom_type_scat_source
C C 0.0181 0.0091 'International Tables Vol C Tables 4.2.6.8 and 6.1.1.4'
H H 0.0000 0.0000 'International Tables Vol C Tables 4.2.6.8 and 6.1.1.4'
Mo Mo -0.0483 2.7339 'International Tables Vol C Tables 4.2.6.8 and 6.1.1.4'
N N 0.0311 0.0180 'International Tables Vol C Tables 4.2.6.8 and 6.1.1.4'
O O 0.0492 0.0322 'International Tables Vol C Tables 4.2.6.8 and 6.1.1.4'

loop_
_geom_angle_atom_site_label_1
_geom_angle_atom_site_label_2
_geom_angle_atom_site_label_3
_geom_angle
_geom_angle_site_symmetry_1
_geom_angle_site_symmetry_3
_geom_angle_publ_flag
O1 Mo1 O5 81.31(12) . . ?
O1 Mo1 N1 71.40(11) . . ?
O2 Mo1 O1 150.05(13) . . ?
O2 Mo1 O5 79.73(13) . . ?
O2 Mo1 N1 82.21(12) . . ?
O3 Mo1 O1 97.66(16) . . ?
O3 Mo1 O2 97.38(17) . . ?
O3 Mo1 O4 105.56(17) . . ?
O3 Mo1 O5 170.80(14) . . ?
O3 Mo1 N1 92.49(14) . . ?
O4 Mo1 O1 94.05(13) . . ?
O4 Mo1 O2 106.61(13) . . ?
O4 Mo1 O5 83.64(14) . . ?
O4 Mo1 N1 158.37(13) . . ?
N1 Mo1 O5 78.49(10) . . ?
C5 O1 Mo1 119.1(3) . . ?
C8 O2 Mo1 135.0(3) . . ?
Mo1 O5 H5A 117(4) . . ?
Mo1 O5 H5B 121(4) . . ?
H5A O5 H5B 97(5) . . ?
C9 O6 C13 117.8(3) . . ?
N2 N1 Mo1 115.4(2) . . ?
C6 N1 Mo1 127.9(3) . . ?
C6 N1 N2 116.5(3) . . ?
C5 N2 N1 109.4(3) . . ?
C3 N3 C4 115.8(4) . . ?
C2 N4 C1 116.0(4) . . ?
N4 C1 H1 118.9 . . ?
N4 C1 C4 122.3(4) . . ?
C4 C1 H1 118.9 . . ?
N4 C2 H2 119.1 . . ?
N4 C2 C3 121.7(4) . . ?
C3 C2 H2 119.1 . . ?
N3 C3 C2 122.5(4) . . ?
N3 C3 H3 118.8 . . ?
C2 C3 H3 118.8 . . ?
N3 C4 C1 121.7(4) . . ?
N3 C4 C5 117.1(4) . . ?
C1 C4 C5 121.2(4) . . ?
O1 C5 C4 115.9(3) . . ?
N2 C5 O1 124.0(4) . . ?
N2 C5 C4 120.1(4) . . ?
N1 C6 H6 118.0 . . ?
N1 C6 C7 124.0(4) . . ?
C7 C6 H6 118.0 . . ?
C8 C7 C6 123.0(4) . . ?
C8 C7 C12 119.5(4) . . ?
C12 C7 C6 117.5(4) . . ?
O2 C8 C7 123.5(4) . . ?
O2 C8 C9 116.6(4) . . ?
C7 C8 C9 119.8(4) . . ?
O6 C9 C8 115.1(3) . . ?
O6 C9 C10 125.1(4) . . ?
C10 C9 C8 119.7(4) . . ?
C9 C10 H10 119.9 . . ?
C9 C10 C11 120.2(4) . . ?
C11 C10 H10 119.9 . . ?
C10 C11 H11 119.9 . . ?
C12 C11 C10 120.2(4) . . ?
C12 C11 H11 119.9 . . ?
C7 C12 H12 119.8 . . ?
C11 C12 C7 120.5(4) . . ?
C11 C12 H12 119.8 . . ?
O6 C13 H13A 109.5 . . ?
O6 C13 H13B 109.5 . . ?
O6 C13 H13C 109.5 . . ?
H13A C13 H13B 109.5 . . ?
H13A C13 H13C 109.5 . . ?
H13B C13 H13C 109.5 . . ?

loop_
_geom_bond_atom_site_label_1
_geom_bond_atom_site_label_2
_geom_bond_distance
_geom_bond_site_symmetry_2
_geom_bond_publ_flag
Mo1 O1 2.029(3) . ?
Mo1 O2 1.923(3) . ?
Mo1 O3 1.680(3) . ?
Mo1 O4 1.688(3) . ?
Mo1 O5 2.334(3) . ?
Mo1 N1 2.247(3) . ?
O1 C5 1.319(5) . ?
O2 C8 1.344(5) . ?
O5 H5A 0.84(3) . ?
O5 H5B 0.86(3) . ?
O6 C9 1.357(5) . ?
O6 C13 1.413(5) . ?
N1 N2 1.394(5) . ?
N1 C6 1.292(5) . ?
N2 C5 1.290(5) . ?
N3 C3 1.328(6) . ?
N3 C4 1.348(5) . ?
N4 C1 1.336(6) . ?
N4 C2 1.335(6) . ?
C1 H1 0.9300 . ?
C1 C4 1.384(6) . ?
C2 H2 0.9300 . ?
C2 C3 1.391(7) . ?
C3 H3 0.9300 . ?
C4 C5 1.482(6) . ?
C6 H6 0.9300 . ?
C6 C7 1.446(6) . ?
C7 C8 1.400(6) . ?
C7 C12 1.405(5) . ?
C8 C9 1.406(6) . ?
C9 C10 1.388(6) . ?
C10 H10 0.9300 . ?
C10 C11 1.403(6) . ?
C11 H11 0.9300 . ?
C11 C12 1.373(6) . ?
C12 H12 0.9300 . ?
C13 H13A 0.9600 . ?
C13 H13B 0.9600 . ?
C13 H13C 0.9600 . ?

loop_
_geom_hbond_atom_site_label_D
_geom_hbond_atom_site_label_H
_geom_hbond_atom_site_label_A
_geom_hbond_distance_DH
_geom_hbond_distance_HA
_geom_hbond_distance_DA
_geom_hbond_angle_DHA
_geom_hbond_site_symmetry_A
_geom_hbond_publ_flag
O5 H5A N2 0.84(3) 2.06(3) 2.846(5) 156(6) 3_645 yes
O5 H5B N4 0.86(3) 2.02(3) 2.881(5) 173(5) 1_655 yes

loop_
_geom_torsion_atom_site_label_1
_geom_torsion_atom_site_label_2
_geom_torsion_atom_site_label_3
_geom_torsion_atom_site_label_4
_geom_torsion
_geom_torsion_site_symmetry_1
_geom_torsion_site_symmetry_2
_geom_torsion_site_symmetry_3
_geom_torsion_site_symmetry_4
_geom_torsion_publ_flag
Mo1 O1 C5 N2 6.7(5) . . . . ?
Mo1 O1 C5 C4 -175.1(3) . . . . ?
Mo1 O2 C8 C7 -26.3(6) . . . . ?
Mo1 O2 C8 C9 156.0(3) . . . . ?
Mo1 N1 N2 C5 -5.9(4) . . . . ?
Mo1 N1 C6 C7 2.6(6) . . . . ?
O2 C8 C9 O6 -4.1(5) . . . . ?
O2 C8 C9 C10 174.2(4) . . . . ?
O6 C9 C10 C11 180.0(4) . . . . ?
N1 N2 C5 O1 0.1(5) . . . . ?
N1 N2 C5 C4 -178.1(3) . . . . ?
N1 C6 C7 C8 4.1(6) . . . . ?
N1 C6 C7 C12 -175.5(4) . . . . ?
N2 N1 C6 C7 177.6(3) . . . . ?
N3 C4 C5 O1 -169.9(4) . . . . ?
N3 C4 C5 N2 8.4(6) . . . . ?
N4 C1 C4 N3 1.5(6) . . . . ?
N4 C1 C4 C5 -177.3(4) . . . . ?
N4 C2 C3 N3 1.3(7) . . . . ?
C1 N4 C2 C3 -1.8(6) . . . . ?
C1 C4 C5 O1 8.9(5) . . . . ?
C1 C4 C5 N2 -172.7(4) . . . . ?
C2 N4 C1 C4 0.5(6) . . . . ?
C3 N3 C4 C1 -2.0(6) . . . . ?
C3 N3 C4 C5 176.8(4) . . . . ?
C4 N3 C3 C2 0.7(7) . . . . ?
C6 N1 N2 C5 178.5(3) . . . . ?
C6 C7 C8 O2 5.7(6) . . . . ?
C6 C7 C8 C9 -176.7(4) . . . . ?
C6 C7 C12 C11 179.2(4) . . . . ?
C7 C8 C9 O6 178.1(4) . . . . ?
C7 C8 C9 C10 -3.6(6) . . . . ?
C8 C7 C12 C11 -0.4(6) . . . . ?
C8 C9 C10 C11 1.9(6) . . . . ?
C9 C10 C11 C12 0.6(6) . . . . ?
C10 C11 C12 C7 -1.3(6) . . . . ?
C12 C7 C8 O2 -174.8(4) . . . . ?
C12 C7 C8 C9 2.8(6) . . . . ?
C13 O6 C9 C8 -167.2(4) . . . . ?
C13 O6 C9 C10 14.6(6) . . . . ?
